data_4335605
loop_
_publ_author_name
'Alice Brink'
'Hendrik G. Visser'
'Andreas Roodt'

_publ_section_title
;
 Activation of Rhenium(I) Toward Substitution in
 fac-[Re(N,O'-Bid)(CO)3(HOCH3)] by Schiff-Base Bidentate Ligands
 (N,O'-Bid)
;
_journal_name_full 'Inorganic Chemistry'
_journal_page_first 8950
_journal_page_last 8961
_journal_paper_doi 10.1021/ic401115j
_journal_volume 52
_journal_year 2013
_chemical_formula_moiety 'C18 H16 N O5 Re'
_chemical_formula_sum 'C18 H16 N O5 Re'
_chemical_formula_weight 512.52
_space_group_IT_number 15
_symmetry_cell_setting monoclinic
_symmetry_space_group_name_Hall '-C 2yc'
_symmetry_space_group_name_H-M 'C 1 2/c 1'
_audit_creation_date 2012-02-07T15:08:40-00:00
_audit_creation_method 'WinGX routine CIF_UPDATE'
_cell_angle_alpha 90
_cell_angle_beta 112.41(3)
_cell_angle_gamma 90
_cell_formula_units_Z 8
_cell_length_a 19.370(4)
_cell_length_b 14.027(3)
_cell_length_c 14.002(3)
_cell_measurement_reflns_used 8980
_cell_measurement_temperature 100(2)
_cell_measurement_theta_max 27.87
_cell_measurement_theta_min 2.90
_cell_volume 3517.1(15)
_computing_cell_refinement 'Saint-Plus (Bruker, 2004)'
_computing_data_collection 'APEX2 (Bruker, 2005)'
_computing_data_reduction 'SAINT-Plus and XPREP (Bruker, 2004)'
_computing_molecular_graphics 'DIAMOND 3.0c (Brandenburg & Putz, 2004)'
_computing_publication_material 'WingGX (Farrugia, 1999)'
_computing_structure_refinement 'SHELXL-97 (Sheldrick, 2008)'
_computing_structure_solution 'SIR-92 (Altomare et al., 1999)'
_diffrn_ambient_temperature 100(2)
_diffrn_detector_area_resol_mean 512
_diffrn_measured_fraction_theta_full 0.986
_diffrn_measured_fraction_theta_max 0.986
_diffrn_measurement_device_type
;
Bruker X8 ApexII 4K Kappa CCD
;
_diffrn_measurement_method '\w and \f'
_diffrn_radiation_monochromator graphite
_diffrn_radiation_source 'sealed tube'
_diffrn_radiation_type MoK\a
_diffrn_radiation_wavelength 0.71073
_diffrn_reflns_av_R_equivalents 0.0958
_diffrn_reflns_limit_h_max 25
_diffrn_reflns_limit_h_min -21
_diffrn_reflns_limit_k_max 18
_diffrn_reflns_limit_k_min -18
_diffrn_reflns_limit_l_max 18
_diffrn_reflns_limit_l_min -18
_diffrn_reflns_number 37821
_diffrn_reflns_theta_full 28
_diffrn_reflns_theta_max 28
_diffrn_reflns_theta_min 2.69
_diffrn_standards_decay_% 0
_diffrn_standards_interval_count 0
_diffrn_standards_interval_time 0
_diffrn_standards_number 0
_exptl_absorpt_coefficient_mu 6.938
_exptl_absorpt_correction_T_max 0.4434
_exptl_absorpt_correction_T_min 0.4032
_exptl_absorpt_correction_type multi-scan
_exptl_absorpt_process_details
;
SADABS (Bruker, 2004)
;
_exptl_crystal_colour yellow
_exptl_crystal_density_diffrn 1.936
_exptl_crystal_description Cuboid
_exptl_crystal_F_000 1968
_exptl_crystal_size_max 0.16
_exptl_crystal_size_mid 0.15
_exptl_crystal_size_min 0.14
_refine_diff_density_max 5.895
_refine_diff_density_min -5.899
_refine_ls_extinction_method none
_refine_ls_goodness_of_fit_ref 1.21
_refine_ls_hydrogen_treatment constr
_refine_ls_matrix_type full
_refine_ls_number_parameters 249
_refine_ls_number_reflns 4199
_refine_ls_number_restraints 22
_refine_ls_restrained_S_all 1.208
_refine_ls_R_factor_gt 0.1073
_refine_ls_shift/su_max 0.003
_refine_ls_structure_factor_coef Fsqd
_refine_ls_weighting_details 'calc w=1/[\s^2^(Fo^2^)+(0.0001P)^2^+484.7530P] where P=(Fo^2^+2Fc^2^)/3'
_refine_ls_weighting_scheme calc
_refine_ls_wR_factor_ref 0.2575
_reflns_number_gt 2709
_reflns_number_total 4199
_reflns_threshold_expression >2\s(I)
_cod_data_source_file ic401115j_si_002_2.cif
_cod_data_source_block No6
_cod_original_cell_volume 3517.1(12)
_cod_original_sg_symbol_H-M 'C 2/c'
_cod_database_code 4335605

loop_
_symmetry_equiv_pos_as_xyz
'x, y, z'
'-x, y, -z+1/2'
'x+1/2, y+1/2, z'
'-x+1/2, y+1/2, -z+1/2'
'-x, -y, -z'
'x, -y, z-1/2'
'-x+1/2, -y+1/2, -z'
'x+1/2, -y+1/2, z-1/2'

loop_
_atom_site_label
_atom_site_type_symbol
_atom_site_fract_x
_atom_site_fract_y
_atom_site_fract_z
_atom_site_U_iso_or_equiv
_atom_site_adp_type
_atom_site_occupancy
_atom_site_calc_flag
_atom_site_refinement_flags
_atom_site_disorder_group
_atom_site_disorder_assembly
Re1 Re 0.64801(4) 0.45976(9) 0.86686(6) 0.0547(4) Uani 1 d D . .
N1 N 0.6779(9) 0.3272(17) 0.8163(13) 0.054(5) Uani 1 d . . A
O1 O 0.5531(8) 0.3835(14) 0.8681(13) 0.062(5) Uani 1 d . . A
O01 O 0.5937(11) 0.6440(16) 0.9288(15) 0.082(6) Uani 1 d . . .
O02 O 0.7784(10) 0.5731(17) 0.8522(15) 0.088(7) Uani 1 d . . .
O03 O 0.7444(11) 0.4312(17) 1.0962(13) 0.090(7) Uani 1 d . . .
C01 C 0.6137(12) 0.576(2) 0.9047(17) 0.062(8) Uani 1 d . . A
C1 C 0.6507(13) 0.244(2) 0.8165(17) 0.062(8) Uani 1 d . . .
H1 H 0.6696 0.1935 0.7886 0.075 Uiso 1 calc R . A
C02 C 0.7296(12) 0.535(2) 0.8559(17) 0.058(7) Uani 1 d . . A
C03 C 0.7072(12) 0.441(2) 1.0085(16) 0.071(9) Uani 1 d . . A
O04A O 0.575(6) 0.489(9) 0.702(8) 0.090(7) Uani 0.31(5) d P 1 A
H04G H 0.5472 0.4389 0.6585 0.109 Uiso 0.31(5) calc PR 1 A
C04A C 0.570(4) 0.585(6) 0.664(4) 0.055(11) Uani 0.31(5) d PD 1 A
H04A H 0.5352 0.587 0.5919 0.082 Uiso 0.31(5) calc PR 1 A
H04B H 0.6192 0.6065 0.6701 0.082 Uiso 0.31(5) calc PR 1 A
H04C H 0.5511 0.6269 0.7054 0.082 Uiso 0.31(5) calc PR 1 A
O04B O 0.5777(13) 0.462(2) 0.704(2) 0.039(7) Uani 0.69(5) d PD 2 A
H04I H 0.5423 0.4122 0.6771 0.046 Uiso 0.69(5) calc PR 2 A
C04B C 0.5817(16) 0.534(3) 0.6347(17) 0.055(11) Uani 0.69(5) d PD 2 A
H04D H 0.6022 0.5924 0.6734 0.082 Uiso 0.69(5) calc PR 2 A
H04E H 0.5315 0.5466 0.5833 0.082 Uiso 0.69(5) calc PR 2 A
H04F H 0.6141 0.5124 0.5997 0.082 Uiso 0.69(5) calc PR 2 A
C11 C 0.5915(13) 0.221(2) 0.8570(18) 0.062(7) Uani 1 d . . A
C12 C 0.5499(13) 0.290(2) 0.8842(18) 0.060(7) Uani 1 d . . .
C13 C 0.4948(14) 0.258(3) 0.921(2) 0.077(9) Uani 1 d . . A
H13 H 0.4648 0.3042 0.937 0.093 Uiso 1 calc R . .
C14 C 0.4841(17) 0.164(3) 0.933(2) 0.090(11) Uani 1 d . . .
H14 H 0.4479 0.146 0.9599 0.109 Uiso 1 calc R . A
C15 C 0.526(2) 0.090(3) 0.906(2) 0.109(11) Uani 1 d U . A
H15 H 0.5186 0.0242 0.9134 0.131 Uiso 1 calc R . .
C16 C 0.5775(14) 0.124(2) 0.868(2) 0.069(7) Uani 1 d U . .
H16 H 0.6057 0.0787 0.8484 0.082 Uiso 1 calc R . A
C24A C 0.8474(15) 0.3466(15) 0.694(2) 0.078(9) Uani 1 d D . .
C21A C 0.7351(12) 0.3263(17) 0.7733(17) 0.064(7) Uani 1 d D . .
C22A C 0.714(2) 0.306(4) 0.664(2) 0.064(7) Uani 0.57(6) d PD 1 A
H22A H 0.6646 0.286 0.6219 0.076 Uiso 0.57(6) calc PR 1 A
C23A C 0.773(2) 0.317(4) 0.624(4) 0.10(3) Uani 0.57(6) d PD 1 A
H23A H 0.7629 0.3057 0.5532 0.115 Uiso 0.57(6) calc PR 1 A
C25A C 0.862(3) 0.363(4) 0.791(4) 0.10(2) Uani 0.57(6) d PD 1 A
H25A H 0.9106 0.3832 0.833 0.124 Uiso 0.57(6) calc PR 1 A
C26A C 0.810(4) 0.355(5) 0.836(6) 0.10(2) Uani 0.57(6) d PD 1 A
H26A H 0.8232 0.367 0.9072 0.124 Uiso 0.57(6) calc PR 1 A
C241 C 0.901(3) 0.355(3) 0.645(5) 0.121(17) Uani 0.57(6) d PD 1 A
H24A H 0.8767 0.3368 0.5722 0.181 Uiso 0.57(6) calc PR 1 A
H24B H 0.9432 0.3129 0.6797 0.181 Uiso 0.57(6) calc PR 1 A
H24C H 0.918 0.4212 0.6499 0.181 Uiso 0.57(6) calc PR 1 A
C22B C 0.724(3) 0.357(5) 0.681(5) 0.064(7) Uani 0.43(6) d PD 2 A
H22B H 0.6745 0.3734 0.637 0.076 Uiso 0.43(6) calc PR 2 A
C23B C 0.777(3) 0.366(5) 0.642(5) 0.09(3) Uani 0.43(6) d PD 2 A
H23B H 0.7626 0.3873 0.5732 0.107 Uiso 0.43(6) calc PR 2 A
C25B C 0.863(4) 0.313(5) 0.794(6) 0.078(9) Uani 0.43(6) d PD 2 A
H25B H 0.913 0.2964 0.837 0.094 Uiso 0.43(6) calc PR 2 A
C26B C 0.806(3) 0.304(5) 0.834(5) 0.048(17) Uani 0.43(6) d PD 2 A
H26B H 0.817 0.2814 0.9025 0.058 Uiso 0.43(6) calc PR 2 A
C242 C 0.907(6) 0.361(4) 0.642(9) 0.121(17) Uani 0.43(6) d PD 2 A
H24D H 0.9569 0.3459 0.6916 0.181 Uiso 0.43(6) calc PR 2 A
H24E H 0.9056 0.4277 0.6194 0.181 Uiso 0.43(6) calc PR 2 A
H24F H 0.8944 0.3191 0.5814 0.181 Uiso 0.43(6) calc PR 2 A

loop_
_atom_site_aniso_label
_atom_site_aniso_U_11
_atom_site_aniso_U_22
_atom_site_aniso_U_33
_atom_site_aniso_U_23
_atom_site_aniso_U_13
_atom_site_aniso_U_12
Re1 0.0171(4) 0.1163(9) 0.0331(4) 0.0117(5) 0.0123(3) 0.0151(4)
N1 0.032(9) 0.095(17) 0.042(9) 0.023(10) 0.022(8) 0.015(10)
O1 0.029(7) 0.096(14) 0.069(10) 0.031(10) 0.029(7) 0.020(8)
O01 0.068(12) 0.117(18) 0.075(12) 0.023(12) 0.043(11) 0.043(12)
O02 0.041(10) 0.15(2) 0.083(13) -0.048(13) 0.033(9) -0.030(11)
O03 0.076(13) 0.15(2) 0.046(9) 0.021(11) 0.019(9) 0.069(13)
C01 0.034(11) 0.12(2) 0.044(12) 0.017(13) 0.028(10) 0.026(13)
C1 0.051(14) 0.10(2) 0.052(13) 0.032(13) 0.035(11) 0.042(14)
C02 0.033(10) 0.10(2) 0.045(11) -0.013(12) 0.025(9) -0.017(12)
C03 0.044(12) 0.14(3) 0.035(11) 0.023(13) 0.023(10) 0.051(15)
O04A 0.076(13) 0.15(2) 0.046(9) 0.021(11) 0.019(9) 0.069(13)
C04A 0.028(13) 0.10(3) 0.031(14) -0.005(16) 0.007(11) -0.027(17)
O04B 0.010(9) 0.07(2) 0.033(9) 0.005(13) 0.006(7) -0.011(12)
C04B 0.028(13) 0.10(3) 0.031(14) -0.005(16) 0.007(11) -0.027(17)
C11 0.047(13) 0.10(2) 0.053(13) 0.025(13) 0.038(11) 0.029(13)
C12 0.046(13) 0.10(2) 0.057(13) 0.012(14) 0.042(11) 0.006(13)
C13 0.054(15) 0.13(3) 0.065(16) 0.020(17) 0.048(14) 0.012(16)
C14 0.08(2) 0.13(3) 0.10(2) 0.02(2) 0.07(2) 0.00(2)
C15 0.11(2) 0.17(3) 0.078(17) 0.047(18) 0.066(17) -0.03(2)
C16 0.066(15) 0.09(2) 0.073(15) 0.031(14) 0.055(13) 0.013(14)
C24A 0.055(14) 0.10(2) 0.11(2) 0.044(17) 0.067(16) 0.035(14)
C21A 0.038(9) 0.11(2) 0.063(11) 0.029(13) 0.038(9) 0.031(12)
C22A 0.038(9) 0.11(2) 0.063(11) 0.029(13) 0.038(9) 0.031(12)
C23A 0.14(6) 0.11(5) 0.10(5) 0.03(4) 0.11(5) 0.06(4)
C25A 0.04(2) 0.18(6) 0.11(3) 0.08(4) 0.06(2) 0.06(3)
C26A 0.04(2) 0.18(6) 0.11(3) 0.08(4) 0.06(2) 0.06(3)
C241 0.12(3) 0.12(3) 0.21(4) 0.06(3) 0.15(3) 0.04(2)
C22B 0.038(9) 0.11(2) 0.063(11) 0.029(13) 0.038(9) 0.031(12)
C23B 0.04(3) 0.21(10) 0.03(3) 0.04(4) 0.02(2) 0.07(4)
C25B 0.055(14) 0.10(2) 0.11(2) 0.044(17) 0.067(16) 0.035(14)
C26B 0.02(2) 0.09(5) 0.04(3) 0.03(3) 0.02(2) 0.01(3)
C242 0.12(3) 0.12(3) 0.21(4) 0.06(3) 0.15(3) 0.04(2)

loop_
_atom_type_symbol
_atom_type_description
_atom_type_scat_dispersion_real
_atom_type_scat_dispersion_imag
_atom_type_scat_source
C C 0.0033 0.0016 'International Tables Vol C Tables 4.2.6.8 and 6.1.1.4'
H H 0 0 'International Tables Vol C Tables 4.2.6.8 and 6.1.1.4'
N N 0.0061 0.0033 'International Tables Vol C Tables 4.2.6.8 and 6.1.1.4'
O O 0.0106 0.006 'International Tables Vol C Tables 4.2.6.8 and 6.1.1.4'
Re Re -1.0185 7.231 'International Tables Vol C Tables 4.2.6.8 and 6.1.1.4'

loop_
_geom_angle_atom_site_label_1
_geom_angle_atom_site_label_2
_geom_angle_atom_site_label_3
_geom_angle
C03 Re1 C01 87.7(11)
C03 Re1 C02 88.3(11)
C01 Re1 C02 86.7(11)
C03 Re1 O1 95.9(10)
C01 Re1 O1 91.9(9)
C02 Re1 O1 175.5(8)
C03 Re1 N1 95.5(10)
C01 Re1 N1 175.6(9)
C02 Re1 N1 96.4(9)
O1 Re1 N1 84.8(7)
C03 Re1 O04B 173.0(12)
C01 Re1 O04B 97.7(10)
C02 Re1 O04B 96.4(8)
O1 Re1 O04B 79.5(7)
N1 Re1 O04B 78.8(9)
C03 Re1 O04A 176(3)
C01 Re1 O04A 89(3)
C02 Re1 O04A 92(3)
O1 Re1 O04A 84(3)
N1 Re1 O04A 88(3)
O04B Re1 O04A 10(4)
C1 N1 C21A 112(2)
C1 N1 Re1 128.7(14)
C21A N1 Re1 119.3(17)
C12 O1 Re1 126.1(12)
O01 C01 Re1 178.9(19)
N1 C1 C11 125(2)
N1 C1 H1 117.3
C11 C1 H1 117.3
O02 C02 Re1 176(3)
O03 C03 Re1 179(3)
C04A O04A Re1 119(8)
C04A O04A H04G 120.7
Re1 O04A H04G 120.7
O04A C04A H04A 109.5
O04A C04A H04B 109.5
H04A C04A H04B 109.5
O04A C04A H04C 109.5
H04A C04A H04C 109.5
H04B C04A H04C 109.5
C04B O04B Re1 123.6(19)
C04B O04B H04I 118.2
Re1 O04B H04I 118.2
O04B C04B H04D 109.5
O04B C04B H04E 109.5
H04D C04B H04E 109.5
O04B C04B H04F 109.5
H04D C04B H04F 109.5
H04E C04B H04F 109.5
C16 C11 C12 119(2)
C16 C11 C1 118(2)
C12 C11 C1 123(3)
O1 C12 C11 124.4(19)
O1 C12 C13 117(2)
C11 C12 C13 118(3)
C14 C13 C12 121(3)
C14 C13 H13 119.4
C12 C13 H13 119.4
C13 C14 C15 122(2)
C13 C14 H14 118.9
C15 C14 H14 118.9
C16 C15 C14 114(3)
C16 C15 H15 122.9
C14 C15 H15 122.9
C15 C16 C11 125(3)
C15 C16 H16 117.4
C11 C16 H16 117.4
C25A C24A C23B 108(4)
C23B C24A C25B 114(4)
C25A C24A C241 125(4)
C23B C24A C241 120(4)
C25B C24A C241 126(4)
C25A C24A C23A 121(3)
C25B C24A C23A 111(4)
C241 C24A C23A 114(2)
C25A C24A C242 124(5)
C23B C24A C242 120(6)
C25B C24A C242 126(6)
C23A C24A C242 115(6)
C22B C21A C26B 117(4)
C22B C21A C26A 105(3)
C22B C21A N1 123(3)
C26B C21A N1 119(3)
C26A C21A N1 120(3)
C26B C21A C22A 116(3)
C26A C21A C22A 121(4)
N1 C21A C22A 119(2)
C21A C22A C23A 115(3)
C21A C22A H22A 122.3
C23A C22A H22A 122.3
C24A C23A C22A 119(4)
C24A C23A H23A 120.3
C22A C23A H23A 120.3
C24A C25A C26A 124(6)
C24A C25A H25A 118
C26A C25A H25A 118
C25A C26A C21A 119(6)
C25A C26A H26A 120.4
C21A C26A H26A 120.4
C24A C241 H24A 109.5
C24A C241 H24B 109.5
H24A C241 H24B 109.5
C24A C241 H24C 109.5
H24A C241 H24C 109.5
H24B C241 H24C 109.5
C21A C22B C23B 125(5)
C21A C22B H22B 117.6
C23B C22B H22B 117.6
C24A C23B C22B 124(5)
C24A C23B H23B 118
C22B C23B H23B 118
C24A C25B C26B 121(5)
C24A C25B H25B 119.5
C26B C25B H25B 119.5
C21A C26B C25B 119(5)
C21A C26B H26B 120.4
C25B C26B H26B 120.4
C24A C242 H24D 109.5
C24A C242 H24E 109.5
H24D C242 H24E 109.5
C24A C242 H24F 109.5
H24D C242 H24F 109.5
H24E C242 H24F 109.5

loop_
_geom_bond_atom_site_label_1
_geom_bond_atom_site_label_2
_geom_bond_distance
Re1 C03 1.89(2)
Re1 C01 1.90(3)
Re1 C02 1.95(2)
Re1 O1 2.133(16)
Re1 N1 2.15(2)
Re1 O04B 2.17(3)
Re1 O04A 2.24(10)
N1 C1 1.28(3)
N1 C21A 1.45(2)
O1 C12 1.34(3)
O01 C01 1.13(3)
O02 C02 1.11(3)
O03 C03 1.17(3)
C1 C11 1.50(3)
C1 H1 0.95
O04A C04A 1.44(12)
O04A H04G 0.95
C04A H04A 0.98
C04A H04B 0.98
C04A H04C 0.98
O04B C04B 1.420(18)
O04B H04I 0.95
C04B H04D 0.98
C04B H04E 0.98
C04B H04F 0.98
C11 C16 1.40(4)
C11 C12 1.40(3)
C12 C13 1.42(3)
C13 C14 1.36(4)
C13 H13 0.95
C14 C15 1.45(5)
C14 H14 0.95
C15 C16 1.38(3)
C15 H15 0.95
C16 H16 0.95
C24A C25A 1.29(5)
C24A C23B 1.30(6)
C24A C25B 1.40(8)
C24A C241 1.445(19)
C24A C23A 1.46(2)
C24A C242 1.60(8)
C21A C22B 1.30(6)
C21A C26B 1.34(6)
C21A C26A 1.43(8)
C21A C22A 1.449(19)
C22A C23A 1.47(6)
C22A H22A 0.95
C23A H23A 0.95
C25A C26A 1.38(6)
C25A H25A 0.95
C26A H26A 0.95
C241 H24A 0.98
C241 H24B 0.98
C241 H24C 0.98
C22B C23B 1.33(8)
C22B H22B 0.95
C23B H23B 0.95
C25B C26B 1.43(6)
C25B H25B 0.95
C26B H26B 0.95
C242 H24D 0.98
C242 H24E 0.98
C242 H24F 0.98

loop_
_geom_hbond_atom_site_label_D
_geom_hbond_atom_site_label_H
_geom_hbond_atom_site_label_A
_geom_hbond_site_symmetry_A
_geom_hbond_distance_DH
_geom_hbond_distance_HA
_geom_hbond_distance_DA
_geom_hbond_angle_DHA
O04B H04I O1 2_656 0.95 1.76 2.59(3) 144.4
C1 H1 O03 7_657 0.95 2.53 3.13(3) 121.4

loop_
_geom_torsion_atom_site_label_1
_geom_torsion_atom_site_label_2
_geom_torsion_atom_site_label_3
_geom_torsion_atom_site_label_4
_geom_torsion
C03 Re1 N1 C1 83(2)
C02 Re1 N1 C1 172(2)
O1 Re1 N1 C1 -13(2)
O04B Re1 N1 C1 -93(2)
O04A Re1 N1 C1 -97(4)
C03 Re1 N1 C21A -98.9(17)
O1 Re1 N1 C21A 165.6(15)
O04B Re1 N1 C21A 85.3(16)
O04A Re1 N1 C21A 82(3)
C03 Re1 O1 C12 -66(2)
C01 Re1 O1 C12 -154.3(19)
C02 Re1 O1 C12 135(11)
N1 Re1 O1 C12 28.6(18)
O04B Re1 O1 C12 108(2)
O04A Re1 O1 C12 117(4)
C21A N1 C1 C11 179(2)
Re1 N1 C1 C11 -2(3)
O04A Re1 C02 O02 -13E1(3)
C01 Re1 O04A C04A 41(7)
C02 Re1 O04A C04A -46(8)
O1 Re1 O04A C04A 133(8)
N1 Re1 O04A C04A -142(8)
C03 Re1 O04B C04B -156(7)
C01 Re1 O04B C04B 63(3)
C02 Re1 O04B C04B -25(3)
O1 Re1 O04B C04B 153(3)
N1 Re1 O04B C04B -120(3)
O04A Re1 O04B C04B 40(18)
N1 C1 C11 C16 -169(2)
N1 C1 C11 C12 11(4)
Re1 O1 C12 C11 -31(3)
Re1 O1 C12 C13 156.5(18)
C16 C11 C12 O1 -174(2)
C1 C11 C12 O1 7(4)
C16 C11 C12 C13 -1(4)
C1 C11 C12 C13 179(2)
O1 C12 C13 C14 176(3)
C11 C12 C13 C14 2(4)
C12 C13 C14 C15 -2(5)
C13 C14 C15 C16 1(5)
C14 C15 C16 C11 1(5)
C12 C11 C16 C15 -1(4)
C1 C11 C16 C15 179(3)
C1 N1 C21A C22B 104(4)
Re1 N1 C21A C22B -75(4)
C1 N1 C21A C26B -84(4)
Re1 N1 C21A C26B 97(4)
C1 N1 C21A C26A -119(3)
Re1 N1 C21A C26A 63(3)
C1 N1 C21A C22A 67(3)
Re1 N1 C21A C22A -111(3)
C22B C21A C22A C23A 65(7)
C26B C21A C22A C23A -34(3)
C26A C21A C22A C23A -0.8(17)
N1 C21A C22A C23A 173(2)
C25A C24A C23A C22A -1(3)
C23B C24A C23A C22A -71(8)
C25B C24A C23A C22A 31(3)
C241 C24A C23A C22A 179.8(18)
C242 C24A C23A C22A -178(4)
C21A C22A C23A C24A 1(2)
C23B C24A C25A C26A 30(4)
C25B C24A C25A C26A -78(9)
C241 C24A C25A C26A -180(2)
C23A C24A C25A C26A 1(3)
C242 C24A C25A C26A 177(4)
C24A C25A C26A C21A -1(4)
C22B C21A C26A C25A -29(3)
C26B C21A C26A C25A 89(9)
N1 C21A C26A C25A -173(3)
C22A C21A C26A C25A 1(3)
C26B C21A C22B C23B 0(2)
C26A C21A C22B C23B 30(4)
N1 C21A C22B C23B 173(3)
C22A C21A C22B C23B -96(7)
C25A C24A C23B C22B -30(4)
C25B C24A C23B C22B 1(4)
C241 C24A C23B C22B 178(3)
C23A C24A C23B C22B 92(9)
C242 C24A C23B C22B -179(2)
C21A C22B C23B C24A -1(4)
C25A C24A C25B C26B 83(8)
C23B C24A C25B C26B -1(4)
C241 C24A C25B C26B -177(3)
C23A C24A C25B C26B -33(4)
C242 C24A C25B C26B 179(2)
C22B C21A C26B C25B 0(3)
C26A C21A C26B C25B -74(9)
N1 C21A C26B C25B -173(3)
C22A C21A C26B C25B 35(4)
C24A C25B C26B C21A 1(4)
